data_1523560
loop_
_publ_author_name
'Epremian, E.'
'Harker, D.'

_publ_section_title
;
 The crystal structure of Ni4 W
;
_journal_name_full
;
Transactions of the American Institute of Mining, Metallurgical and Petroleum 
Engineers
;
_journal_page_first 267
_journal_page_last 273
_journal_volume 185
_journal_year 1949
_chemical_formula_sum 'Ni4 W'
_space_group_IT_number 87
_symmetry_space_group_name_Hall '-I 4'
_symmetry_space_group_name_H-M 'I 4/m'
_cell_angle_alpha 90
_cell_angle_beta 90
_cell_angle_gamma 90
_cell_formula_units_Z 2
_cell_length_a 5.73
_cell_length_b 5.73
_cell_length_c 3.553
_cell_volume 116.655
_citation_journal_id_ASTM TAIMAF
_cod_data_source_file Epremian_TAIMAF_1949_1571.cif
_cod_data_source_block Ni4W1
_cod_original_cell_volume 116.6553
_cod_original_formula_sum 'Ni4 W1'
_cod_database_code 1523560

loop_
_symmetry_equiv_pos_as_xyz
x,y,z
-y,x,z
-x,-y,z
y,-x,z
-x,-y,-z
y,-x,-z
x,y,-z
-y,x,-z
x+1/2,y+1/2,z+1/2
-y+1/2,x+1/2,z+1/2
-x+1/2,-y+1/2,z+1/2
y+1/2,-x+1/2,z+1/2
-x+1/2,-y+1/2,-z+1/2
y+1/2,-x+1/2,-z+1/2
x+1/2,y+1/2,-z+1/2
-y+1/2,x+1/2,-z+1/2

loop_
_atom_site_label
_atom_site_type_symbol
_atom_site_fract_x
_atom_site_fract_y
_atom_site_fract_z
_atom_site_occupancy
_atom_site_U_iso_or_equiv
Ni1 Ni 0.2 0.4 0 1 0.0
W1 W 0 0 0 1 0.0
